data_7231724
loop_
_publ_author_name
'Li, Cheng'
'Deng, Zhao-Peng'
'Huo, Li-Hua'
'Gao, Shan'

_publ_section_title
;
 Cooperative effects of metal cations and coordination modes on
 luminescent s-block metal--organic complexes constructed from V-shaped
 4,4&#x2032;-sulfonyldiphenol
;
_journal_issue 46
_journal_name_full CrystEngComm
_journal_page_first 7513
_journal_paper_doi 10.1039/C8CE01591K
_journal_volume 20
_journal_year 2018
_chemical_formula_moiety 'C24 H21 K O9 S2'
_chemical_formula_sum 'C24 H21 K O9 S2'
_chemical_formula_weight 556.63
_space_group_IT_number 33
_space_group_name_Hall 'P 2c -2n'
_space_group_name_H-M_alt 'P n a 21'
_symmetry_cell_setting orthorhombic
_symmetry_space_group_name_Hall 'P 2c -2n'
_symmetry_space_group_name_H-M 'P n a 21'
_atom_sites_solution_hydrogens geom
_atom_sites_solution_primary direct
_atom_sites_solution_secondary difmap
_audit_creation_method SHELXL-97
_audit_update_record
;
2018-09-10 deposited with the CCDC.
2018-10-29 downloaded from the CCDC.
;
_cell_angle_alpha 90.00
_cell_angle_beta 90.00
_cell_angle_gamma 90.00
_cell_formula_units_Z 4
_cell_length_a 23.135(2)
_cell_length_b 18.519(2)
_cell_length_c 5.9607(6)
_cell_measurement_reflns_used 1187
_cell_measurement_temperature 295(2)
_cell_measurement_theta_max 26.43
_cell_measurement_theta_min 3.67
_cell_volume 2553.8(4)
_computing_cell_refinement
;
CrysAlis Pro (Agilent, 2013)
;
_computing_data_collection
;
CrysAlis Pro (Agilent, 2013)
;
_computing_data_reduction
;
CrysAlis Pro (Agilent, 2013)
;
_computing_molecular_graphics '(K. Brandenburg, Diamond 3.1, 2009)'
_computing_publication_material '(K. Brandenburg, Diamond 3.1, 2009)'
_computing_structure_refinement 'SHELXL-97 (Sheldrick, 1997)'
_computing_structure_solution 'SHELXS-97 (Sheldrick, 1990)'
_diffrn_ambient_temperature 295(2)
_diffrn_detector_area_resol_mean 16.1954
_diffrn_measured_fraction_theta_full 0.988
_diffrn_measured_fraction_theta_max 0.988
_diffrn_measurement_device_type 'Xcalibur, Eos'
_diffrn_measurement_method '\w scans'
_diffrn_radiation_monochromator graphite
_diffrn_radiation_source 'Enhance (Mo) X-ray Source'
_diffrn_radiation_type MoK\a
_diffrn_radiation_wavelength 0.71073
_diffrn_reflns_av_R_equivalents 0.0446
_diffrn_reflns_av_sigmaI/netI 0.0806
_diffrn_reflns_limit_h_max 24
_diffrn_reflns_limit_h_min -30
_diffrn_reflns_limit_k_max 7
_diffrn_reflns_limit_k_min -24
_diffrn_reflns_limit_l_max 7
_diffrn_reflns_limit_l_min -6
_diffrn_reflns_number 5661
_diffrn_reflns_theta_full 27.56
_diffrn_reflns_theta_max 27.56
_diffrn_reflns_theta_min 3.42
_exptl_absorpt_coefficient_mu 0.422
_exptl_absorpt_correction_T_max 0.9317
_exptl_absorpt_correction_T_min 0.9166
_exptl_absorpt_correction_type multi-scan
_exptl_absorpt_process_details
; 
CrysAlis Pro (Agilent, 2013)
Empirical absorption correction using spherical harmonics,
 implemented in SCALE3 ABSPACK scaling algorithm. 
;
_exptl_crystal_colour colorless
_exptl_crystal_density_diffrn 1.448
_exptl_crystal_density_method 'not measured'
_exptl_crystal_description prism
_exptl_crystal_F_000 1152
_exptl_crystal_size_max 0.21
_exptl_crystal_size_mid 0.19
_exptl_crystal_size_min 0.17
_refine_diff_density_max 0.298
_refine_diff_density_min -0.381
_refine_diff_density_rms 0.064
_refine_ls_abs_structure_details 'Flack H D (1983), Acta Cryst. A39, 876-881'
_refine_ls_abs_structure_Flack -0.05(7)
_refine_ls_extinction_method none
_refine_ls_goodness_of_fit_ref 1.053
_refine_ls_hydrogen_treatment mixed
_refine_ls_matrix_type full
_refine_ls_number_parameters 340
_refine_ls_number_reflns 4494
_refine_ls_number_restraints 7
_refine_ls_restrained_S_all 1.053
_refine_ls_R_factor_all 0.0805
_refine_ls_R_factor_gt 0.0578
_refine_ls_shift/su_max 0.000
_refine_ls_shift/su_mean 0.000
_refine_ls_structure_factor_coef Fsqd
_refine_ls_weighting_details 'calc w=1/[\s^2^(Fo^2^)+(0.0324P)^2^+0.0000P] where P=(Fo^2^+2Fc^2^)/3'
_refine_ls_weighting_scheme calc
_refine_ls_wR_factor_gt 0.0996
_refine_ls_wR_factor_ref 0.1120
_reflns_number_gt 3495
_reflns_number_total 4494
_reflns_threshold_expression >2sigma(I)
_cod_data_source_file c8ce01591k2.cif
_cod_data_source_block complex3
_cod_depositor_comments 'Adding full bibliography for 7231723--7231735.cif.'
_cod_original_cell_volume 2553.8(5)
_cod_original_sg_symbol_H-M 'P na21'
_cod_database_code 7231724

loop_
_symmetry_equiv_pos_as_xyz
'x, y, z'
'-x, -y, z+1/2'
'-x+1/2, y+1/2, z+1/2'
'x+1/2, -y+1/2, z'

loop_
_atom_site_label
_atom_site_type_symbol
_atom_site_fract_x
_atom_site_fract_y
_atom_site_fract_z
_atom_site_U_iso_or_equiv
_atom_site_adp_type
_atom_site_occupancy
_atom_site_symmetry_multiplicity
_atom_site_calc_flag
_atom_site_refinement_flags
K1 K 0.30029(4) -0.09050(5) 0.56296(19) 0.0368(2) Uani 1 1 d .
S1 S 0.36488(4) 0.03078(6) 1.0835(2) 0.0299(3) Uani 1 1 d .
S2 S 0.18525(5) -0.05563(6) 0.0301(2) 0.0365(3) Uani 1 1 d .
O1 O 0.59237(14) 0.16360(17) 0.9691(6) 0.0420(9) Uani 1 1 d D
H1O H 0.597(2) 0.2004(18) 1.053(7) 0.063 Uiso 1 1 d D
O1W O 0.32299(18) -0.18584(19) 0.9720(7) 0.0609(12) Uani 1 1 d D
H1W1 H 0.337(2) -0.150(2) 1.044(10) 0.091 Uiso 1 1 d D
H1W2 H 0.3503(15) -0.211(3) 0.916(10) 0.091 Uiso 1 1 d D
O2 O 0.35604(13) 0.01321(16) 1.3160(5) 0.0380(8) Uani 1 1 d .
O3 O 0.35679(14) -0.02624(16) 0.9197(6) 0.0385(8) Uani 1 1 d .
O4 O 0.21871(17) 0.2796(2) 0.8758(6) 0.0516(10) Uani 1 1 d D
H4O H 0.201(2) 0.283(3) 0.752(6) 0.077 Uiso 1 1 d D
O5 O -0.02372(16) -0.2324(2) 0.1030(6) 0.0531(10) Uani 1 1 d D
H5O H -0.046(2) -0.232(3) -0.012(6) 0.080 Uiso 1 1 d D
O6 O 0.20432(14) -0.0543(2) -0.2007(6) 0.0467(9) Uani 1 1 d .
O7 O 0.22608(15) -0.07759(19) 0.1973(6) 0.0489(10) Uani 1 1 d .
O8 O 0.09752(15) 0.23193(17) 0.2625(6) 0.0451(9) Uani 1 1 d .
C1 C 0.54006(18) 0.1320(2) 1.0025(8) 0.0330(11) Uani 1 1 d .
C2 C 0.51687(19) 0.0912(2) 0.8274(9) 0.0352(11) Uani 1 1 d .
H2 H 0.5371 0.0864 0.6934 0.042 Uiso 1 1 calc R
C3 C 0.46477(19) 0.0587(2) 0.8534(8) 0.0307(10) Uani 1 1 d .
H3 H 0.4493 0.0315 0.7367 0.037 Uiso 1 1 calc R
C4 C 0.43447(16) 0.0656(2) 1.0522(8) 0.0276(9) Uani 1 1 d .
C5 C 0.4575(2) 0.1059(3) 1.2280(8) 0.0385(12) Uani 1 1 d .
H5A H 0.4374 0.1111 1.3620 0.046 Uiso 1 1 calc R
C6 C 0.5105(2) 0.1377(3) 1.1998(8) 0.0405(13) Uani 1 1 d .
H6 H 0.5266 0.1637 1.3176 0.049 Uiso 1 1 calc R
C7 C 0.31993(19) 0.1031(2) 1.0174(8) 0.0307(10) Uani 1 1 d .
C8 C 0.3091(3) 0.1552(3) 1.1744(9) 0.068(2) Uani 1 1 d .
H8 H 0.3250 0.1508 1.3171 0.081 Uiso 1 1 calc R
C9 C 0.2751(3) 0.2143(3) 1.1249(9) 0.068(2) Uani 1 1 d .
H9 H 0.2678 0.2491 1.2338 0.082 Uiso 1 1 calc R
C10 C 0.2524(2) 0.2213(3) 0.9150(9) 0.0368(12) Uani 1 1 d .
C11 C 0.2637(2) 0.1707(3) 0.7532(9) 0.0483(14) Uani 1 1 d .
H11 H 0.2486 0.1761 0.6096 0.058 Uiso 1 1 calc R
C12 C 0.2977(2) 0.1115(3) 0.8046(9) 0.0480(14) Uani 1 1 d .
H12 H 0.3056 0.0772 0.6948 0.058 Uiso 1 1 calc R
C13 C 0.1169(2) 0.1664(3) 0.2101(9) 0.0362(12) Uani 1 1 d .
C14 C 0.1445(3) 0.1241(3) 0.3666(9) 0.0528(15) Uani 1 1 d .
H14 H 0.1492 0.1417 0.5116 0.063 Uiso 1 1 calc R
C15 C 0.1654(2) 0.0564(3) 0.3142(9) 0.0492(14) Uani 1 1 d .
H15 H 0.1836 0.0287 0.4236 0.059 Uiso 1 1 calc R
C16 C 0.15912(19) 0.0297(2) 0.0985(9) 0.0336(10) Uani 1 1 d .
C17 C 0.1304(2) 0.0715(3) -0.0568(8) 0.0491(15) Uani 1 1 d .
H17 H 0.1248 0.0536 -0.2010 0.059 Uiso 1 1 calc R
C18 C 0.1098(2) 0.1387(3) -0.0042(9) 0.0475(14) Uani 1 1 d .
H18 H 0.0909 0.1659 -0.1129 0.057 Uiso 1 1 calc R
C19 C 0.0252(2) -0.1944(2) 0.0748(10) 0.0397(11) Uani 1 1 d .
C20 C 0.0369(2) -0.1546(3) -0.1147(9) 0.0574(16) Uani 1 1 d .
H20 H 0.0109 -0.1554 -0.2337 0.069 Uiso 1 1 calc R
C21 C 0.0858(2) -0.1139(3) -0.1311(9) 0.0554(16) Uani 1 1 d .
H21 H 0.0926 -0.0865 -0.2593 0.067 Uiso 1 1 calc R
C22 C 0.12545(18) -0.1133(2) 0.0431(9) 0.0347(11) Uani 1 1 d .
C23 C 0.1151(2) -0.1547(3) 0.2302(10) 0.0551(16) Uani 1 1 d .
H23 H 0.1419 -0.1555 0.3463 0.066 Uiso 1 1 calc R
C24 C 0.0660(3) -0.1945(3) 0.2466(10) 0.0573(16) Uani 1 1 d .
H24 H 0.0595 -0.2221 0.3744 0.069 Uiso 1 1 calc R

loop_
_atom_site_aniso_label
_atom_site_aniso_U_11
_atom_site_aniso_U_22
_atom_site_aniso_U_33
_atom_site_aniso_U_23
_atom_site_aniso_U_13
_atom_site_aniso_U_12
K1 0.0321(5) 0.0321(5) 0.0463(6) -0.0057(6) 0.0044(5) -0.0040(4)
S1 0.0261(5) 0.0257(5) 0.0380(6) 0.0010(6) 0.0002(5) -0.0011(4)
S2 0.0296(6) 0.0403(6) 0.0396(7) -0.0019(7) 0.0011(6) 0.0060(5)
O1 0.0270(18) 0.0344(19) 0.065(3) -0.0048(17) 0.0009(16) -0.0079(15)
O1W 0.083(3) 0.038(2) 0.062(3) -0.015(2) 0.024(2) -0.017(2)
O2 0.0378(19) 0.0367(18) 0.039(2) 0.0105(18) 0.0051(16) -0.0024(16)
O3 0.0332(19) 0.0253(16) 0.057(2) -0.0085(17) -0.0058(16) -0.0046(15)
O4 0.068(3) 0.040(2) 0.047(2) -0.001(2) -0.009(2) 0.024(2)
O5 0.050(2) 0.052(2) 0.057(3) 0.003(2) 0.002(2) -0.011(2)
O6 0.036(2) 0.058(2) 0.046(2) -0.005(2) 0.0159(16) 0.0033(18)
O7 0.037(2) 0.051(2) 0.058(2) -0.007(2) -0.0160(18) 0.0153(18)
O8 0.046(2) 0.0330(19) 0.057(2) -0.0054(18) 0.0011(19) 0.0089(17)
C1 0.021(2) 0.027(2) 0.050(3) 0.003(2) -0.003(2) -0.0021(18)
C2 0.032(3) 0.031(2) 0.042(3) -0.006(3) 0.009(2) -0.002(2)
C3 0.031(2) 0.029(2) 0.032(3) -0.004(2) -0.002(2) 0.001(2)
C4 0.026(2) 0.0203(18) 0.037(2) 0.001(3) 0.000(2) -0.0018(16)
C5 0.043(3) 0.042(3) 0.030(3) -0.004(3) 0.010(2) -0.008(2)
C6 0.045(3) 0.043(3) 0.034(3) -0.010(3) 0.001(2) -0.016(3)
C7 0.031(2) 0.026(2) 0.035(3) 0.001(3) -0.001(2) 0.0006(19)
C8 0.101(5) 0.070(4) 0.032(3) -0.007(3) -0.010(3) 0.048(4)
C9 0.103(5) 0.062(4) 0.039(4) -0.009(3) -0.011(3) 0.053(4)
C10 0.033(3) 0.031(3) 0.046(3) 0.002(3) 0.004(2) 0.007(2)
C11 0.057(4) 0.042(3) 0.046(3) -0.006(3) -0.019(3) 0.018(3)
C12 0.060(4) 0.032(3) 0.052(3) -0.018(3) -0.018(3) 0.014(3)
C13 0.026(2) 0.034(3) 0.048(3) 0.007(3) -0.003(2) 0.001(2)
C14 0.074(4) 0.047(3) 0.038(3) -0.008(3) -0.016(3) 0.014(3)
C15 0.067(4) 0.044(3) 0.037(3) 0.004(3) -0.014(3) 0.018(3)
C16 0.030(2) 0.034(2) 0.036(3) -0.003(2) 0.002(2) 0.002(2)
C17 0.067(4) 0.048(3) 0.032(3) -0.003(3) -0.018(3) 0.017(3)
C18 0.059(4) 0.041(3) 0.043(3) -0.001(3) -0.008(3) 0.015(3)
C19 0.041(3) 0.037(3) 0.041(3) -0.007(3) 0.009(3) -0.001(2)
C20 0.047(4) 0.076(4) 0.049(4) 0.008(4) -0.015(3) -0.017(3)
C21 0.049(3) 0.075(4) 0.042(3) 0.013(3) -0.008(3) -0.016(3)
C22 0.031(2) 0.034(2) 0.039(3) -0.007(3) 0.000(2) 0.0007(19)
C23 0.048(3) 0.067(4) 0.050(3) 0.015(3) -0.014(3) -0.008(3)
C24 0.052(4) 0.073(4) 0.047(3) 0.025(3) -0.004(3) -0.012(3)

loop_
_atom_type_symbol
_atom_type_description
_atom_type_scat_dispersion_real
_atom_type_scat_dispersion_imag
_atom_type_scat_source
C C 0.0033 0.0016 'International Tables Vol C Tables 4.2.6.8 and 6.1.1.4'
H H 0.0000 0.0000 'International Tables Vol C Tables 4.2.6.8 and 6.1.1.4'
K K 0.2009 0.2494 'International Tables Vol C Tables 4.2.6.8 and 6.1.1.4'
O O 0.0106 0.0060 'International Tables Vol C Tables 4.2.6.8 and 6.1.1.4'
S S 0.1246 0.1234 'International Tables Vol C Tables 4.2.6.8 and 6.1.1.4'

loop_
_geom_angle_atom_site_label_1
_geom_angle_atom_site_label_2
_geom_angle_atom_site_label_3
_geom_angle
_geom_angle_site_symmetry_1
_geom_angle_site_symmetry_3
O4 K1 O6 107.63(12) 3_544 1_556
O4 K1 O2 118.75(11) 3_544 1_554
O6 K1 O2 119.36(11) 1_556 1_554
O4 K1 O3 141.41(11) 3_544 .
O6 K1 O3 83.17(11) 1_556 .
O2 K1 O3 83.63(10) 1_554 .
O4 K1 O7 69.58(11) 3_544 .
O6 K1 O7 83.15(11) 1_556 .
O2 K1 O7 79.03(11) 1_554 .
O3 K1 O7 148.91(10) . .
O4 K1 O1 68.91(11) 3_544 2_654
O6 K1 O1 157.16(11) 1_556 2_654
O2 K1 O1 79.60(9) 1_554 2_654
O3 K1 O1 86.80(10) . 2_654
O7 K1 O1 114.79(11) . 2_654
O4 K1 O1W 80.92(11) 3_544 .
O6 K1 O1W 82.49(11) 1_556 .
O2 K1 O1W 138.78(11) 1_554 .
O3 K1 O1W 63.50(10) . .
O7 K1 O1W 141.27(11) . .
O1 K1 O1W 74.67(10) 2_654 .
O2 S1 O3 117.7(2) . .
O2 S1 C7 107.9(2) . .
O3 S1 C7 109.3(2) . .
O2 S1 C4 108.6(2) . .
O3 S1 C4 108.5(2) . .
C7 S1 C4 104.03(19) . .
O7 S2 O6 117.8(2) . .
O7 S2 C16 108.9(2) . .
O6 S2 C16 108.3(2) . .
O7 S2 C22 108.5(2) . .
O6 S2 C22 107.1(2) . .
C16 S2 C22 105.6(2) . .
C1 O1 K1 122.4(3) . 2_655
C1 O1 H1O 111(4) . .
K1 O1 H1O 99(4) 2_655 .
K1 O1W H1W1 91(5) . .
K1 O1W H1W2 97(5) . .
H1W1 O1W H1W2 110.2(18) . .
S1 O2 K1 137.96(19) . 1_556
S1 O3 K1 153.13(19) . .
C10 O4 K1 137.5(3) . 3
C10 O4 H4O 119(4) . .
K1 O4 H4O 103(4) 3 .
C19 O5 H5O 113(4) . .
S2 O6 K1 137.7(2) . 1_554
S2 O7 K1 167.3(2) . .
O1 C1 C6 122.7(4) . .
O1 C1 C2 117.8(4) . .
C6 C1 C2 119.6(4) . .
C3 C2 C1 119.8(4) . .
C3 C2 H2 120.1 . .
C1 C2 H2 120.1 . .
C2 C3 C4 120.4(4) . .
C2 C3 H3 119.8 . .
C4 C3 H3 119.8 . .
C3 C4 C5 120.1(4) . .
C3 C4 S1 121.7(4) . .
C5 C4 S1 118.1(4) . .
C6 C5 C4 118.7(4) . .
C6 C5 H5A 120.6 . .
C4 C5 H5A 120.6 . .
C1 C6 C5 121.4(5) . .
C1 C6 H6 119.3 . .
C5 C6 H6 119.3 . .
C8 C7 C12 118.8(4) . .
C8 C7 S1 119.8(4) . .
C12 C7 S1 121.3(4) . .
C7 C8 C9 121.2(5) . .
C7 C8 H8 119.4 . .
C9 C8 H8 119.4 . .
C10 C9 C8 119.5(5) . .
C10 C9 H9 120.3 . .
C8 C9 H9 120.3 . .
O4 C10 C9 117.2(5) . .
O4 C10 C11 122.4(5) . .
C9 C10 C11 120.4(5) . .
C10 C11 C12 119.7(5) . .
C10 C11 H11 120.2 . .
C12 C11 H11 120.2 . .
C7 C12 C11 120.4(5) . .
C7 C12 H12 119.8 . .
C11 C12 H12 119.8 . .
O8 C13 C14 121.1(5) . .
O8 C13 C18 120.9(5) . .
C14 C13 C18 118.0(5) . .
C13 C14 C15 121.8(5) . .
C13 C14 H14 119.1 . .
C15 C14 H14 119.1 . .
C14 C15 C16 119.9(5) . .
C14 C15 H15 120.1 . .
C16 C15 H15 120.1 . .
C17 C16 C15 118.3(4) . .
C17 C16 S2 121.4(4) . .
C15 C16 S2 120.4(4) . .
C18 C17 C16 121.6(5) . .
C18 C17 H17 119.2 . .
C16 C17 H17 119.2 . .
C17 C18 C13 120.4(5) . .
C17 C18 H18 119.8 . .
C13 C18 H18 119.8 . .
O5 C19 C20 123.3(5) . .
O5 C19 C24 118.6(5) . .
C20 C19 C24 118.1(5) . .
C21 C20 C19 121.2(5) . .
C21 C20 H20 119.4 . .
C19 C20 H20 119.4 . .
C20 C21 C22 120.0(5) . .
C20 C21 H21 120.0 . .
C22 C21 H21 120.0 . .
C23 C22 C21 119.2(4) . .
C23 C22 S2 121.0(4) . .
C21 C22 S2 119.7(4) . .
C24 C23 C22 120.5(5) . .
C24 C23 H23 119.8 . .
C22 C23 H23 119.8 . .
C23 C24 C19 120.9(5) . .
C23 C24 H24 119.6 . .
C19 C24 H24 119.6 . .

loop_
_geom_bond_atom_site_label_1
_geom_bond_atom_site_label_2
_geom_bond_distance
_geom_bond_site_symmetry_2
K1 O4 2.688(4) 3_544
K1 O6 2.714(3) 1_556
K1 O2 2.742(3) 1_554
K1 O3 2.765(3) .
K1 O7 2.785(4) .
K1 O1 2.883(3) 2_654
K1 O1W 3.056(4) .
S1 O2 1.438(3) .
S1 O3 1.450(3) .
S1 C7 1.741(4) .
S1 C4 1.745(4) .
S2 O7 1.432(3) .
S2 O6 1.445(3) .
S2 C16 1.740(4) .
S2 C22 1.749(4) .
O1 C1 1.359(5) .
O1 K1 2.883(3) 2_655
O1 H1O 0.85(5) .
O1W H1W1 0.85(5) .
O1W H1W2 0.85(5) .
O2 K1 2.742(3) 1_556
O4 C10 1.351(6) .
O4 K1 2.688(4) 3
O4 H4O 0.85(5) .
O5 C19 1.344(5) .
O5 H5O 0.85(5) .
O6 K1 2.714(3) 1_554
O8 C13 1.330(5) .
C1 C6 1.365(6) .
C1 C2 1.396(6) .
C2 C3 1.356(6) .
C2 H2 0.9300 .
C3 C4 1.383(6) .
C3 H3 0.9300 .
C4 C5 1.393(6) .
C5 C6 1.369(6) .
C5 H5A 0.9300 .
C6 H6 0.9300 .
C7 C8 1.367(7) .
C7 C12 1.378(7) .
C8 C9 1.379(7) .
C8 H8 0.9300 .
C9 C10 1.363(7) .
C9 H9 0.9300 .
C10 C11 1.371(7) .
C11 C12 1.383(6) .
C11 H11 0.9300 .
C12 H12 0.9300 .
C13 C14 1.375(7) .
C13 C18 1.387(7) .
C14 C15 1.381(7) .
C14 H14 0.9300 .
C15 C16 1.385(7) .
C15 H15 0.9300 .
C16 C17 1.378(6) .
C17 C18 1.369(6) .
C17 H17 0.9300 .
C18 H18 0.9300 .
C19 C20 1.375(7) .
C19 C24 1.392(7) .
C20 C21 1.364(7) .
C20 H20 0.9300 .
C21 C22 1.385(7) .
C21 H21 0.9300 .
C22 C23 1.375(7) .
C23 C24 1.357(7) .
C23 H23 0.9300 .
C24 H24 0.9300 .

loop_
_geom_hbond_atom_site_label_D
_geom_hbond_atom_site_label_H
_geom_hbond_atom_site_label_A
_geom_hbond_distance_DH
_geom_hbond_distance_HA
_geom_hbond_distance_DA
_geom_hbond_angle_DHA
_geom_hbond_site_symmetry_A
O1W H1W1 O3 0.85(5) 2.46(5) 3.073(5) 130(6) .
O1W H1W2 O8 0.85(5) 1.849(13) 2.695(5) 172(6) 3_545
O1 H1O O8 0.85(5) 1.770(15) 2.611(5) 169(5) 4_556
O5 H5O O8 0.85(5) 1.803(13) 2.652(5) 175(6) 2_554
O4 H4O O1W 0.85(5) 1.85(2) 2.671(5) 162(6) 3_554

loop_
_geom_torsion_atom_site_label_1
_geom_torsion_atom_site_label_2
_geom_torsion_atom_site_label_3
_geom_torsion_atom_site_label_4
_geom_torsion
_geom_torsion_site_symmetry_1
_geom_torsion_site_symmetry_4
O3 S1 O2 K1 -20.5(4) . 1_556
C7 S1 O2 K1 103.7(3) . 1_556
C4 S1 O2 K1 -144.1(2) . 1_556
O2 S1 O3 K1 113.8(4) . .
C7 S1 O3 K1 -9.7(5) . .
C4 S1 O3 K1 -122.6(4) . .
O4 K1 O3 S1 -154.7(4) 3_544 .
O6 K1 O3 S1 -44.9(4) 1_556 .
O2 K1 O3 S1 75.8(4) 1_554 .
O7 K1 O3 S1 19.5(6) . .
O1 K1 O3 S1 155.6(4) 2_654 .
O1W K1 O3 S1 -129.9(5) . .
O7 S2 O6 K1 4.6(4) . 1_554
C16 S2 O6 K1 128.6(3) . 1_554
C22 S2 O6 K1 -117.9(3) . 1_554
O6 S2 O7 K1 122.3(11) . .
C16 S2 O7 K1 -1.4(12) . .
C22 S2 O7 K1 -115.9(11) . .
O4 K1 O7 S2 164.3(11) 3_544 .
O6 K1 O7 S2 52.6(11) 1_556 .
O2 K1 O7 S2 -69.2(11) 1_554 .
O3 K1 O7 S2 -11.9(12) . .
O1 K1 O7 S2 -142.2(11) 2_654 .
O1W K1 O7 S2 121.5(11) . .
K1 O1 C1 C6 90.9(5) 2_655 .
K1 O1 C1 C2 -87.9(4) 2_655 .
O1 C1 C2 C3 180.0(4) . .
C6 C1 C2 C3 1.1(7) . .
C1 C2 C3 C4 0.0(7) . .
C2 C3 C4 C5 -0.4(7) . .
C2 C3 C4 S1 174.7(3) . .
O2 S1 C4 C3 151.6(4) . .
O3 S1 C4 C3 22.6(4) . .
C7 S1 C4 C3 -93.7(4) . .
O2 S1 C4 C5 -33.2(4) . .
O3 S1 C4 C5 -162.3(3) . .
C7 S1 C4 C5 81.5(4) . .
C3 C4 C5 C6 -0.4(7) . .
S1 C4 C5 C6 -175.6(4) . .
O1 C1 C6 C5 179.3(4) . .
C2 C1 C6 C5 -1.9(8) . .
C4 C5 C6 C1 1.5(8) . .
O2 S1 C7 C8 34.7(5) . .
O3 S1 C7 C8 163.9(4) . .
C4 S1 C7 C8 -80.4(5) . .
O2 S1 C7 C12 -149.4(4) . .
O3 S1 C7 C12 -20.3(5) . .
C4 S1 C7 C12 95.4(4) . .
C12 C7 C8 C9 2.0(9) . .
S1 C7 C8 C9 178.0(5) . .
C7 C8 C9 C10 -0.7(11) . .
K1 O4 C10 C9 18.5(8) 3 .
K1 O4 C10 C11 -161.5(4) 3 .
C8 C9 C10 O4 179.1(6) . .
C8 C9 C10 C11 -0.9(10) . .
O4 C10 C11 C12 -178.9(5) . .
C9 C10 C11 C12 1.1(9) . .
C8 C7 C12 C11 -1.8(8) . .
S1 C7 C12 C11 -177.7(4) . .
C10 C11 C12 C7 0.3(8) . .
O8 C13 C14 C15 -179.4(5) . .
C18 C13 C14 C15 0.8(9) . .
C13 C14 C15 C16 0.5(9) . .
C14 C15 C16 C17 -1.9(8) . .
C14 C15 C16 S2 180.0(4) . .
O7 S2 C16 C17 164.1(4) . .
O6 S2 C16 C17 34.9(5) . .
C22 S2 C16 C17 -79.6(5) . .
O7 S2 C16 C15 -17.8(5) . .
O6 S2 C16 C15 -147.0(4) . .
C22 S2 C16 C15 98.5(5) . .
C15 C16 C17 C18 2.0(8) . .
S2 C16 C17 C18 -179.9(4) . .
C16 C17 C18 C13 -0.6(9) . .
O8 C13 C18 C17 179.4(5) . .
C14 C13 C18 C17 -0.8(8) . .
O5 C19 C20 C21 176.7(5) . .
C24 C19 C20 C21 -2.6(9) . .
C19 C20 C21 C22 1.3(9) . .
C20 C21 C22 C23 0.8(9) . .
C20 C21 C22 S2 -175.0(5) . .
O7 S2 C22 C23 18.4(5) . .
O6 S2 C22 C23 146.6(4) . .
C16 S2 C22 C23 -98.2(4) . .
O7 S2 C22 C21 -165.8(4) . .
O6 S2 C22 C21 -37.7(5) . .
C16 S2 C22 C21 77.6(5) . .
C21 C22 C23 C24 -1.5(9) . .
S2 C22 C23 C24 174.2(5) . .
C22 C23 C24 C19 0.2(9) . .
O5 C19 C24 C23 -177.4(5) . .
C20 C19 C24 C23 1.8(9) . .
